data_2229616
loop_
_publ_author_name
'Huang, Jun-Da'
'Tang, Qin-Qin'
'Chen, Xiao-Yan'
'Ye, Yun'
'Wang, Yi'

_publ_section_title
;
 (1<i>E</i>,4<i>E</i>)-1,5-Bis(2,6-difluorophenyl)penta-1,4-dien-3-one
;
_journal_coeditor_code DN2659
_journal_issue 4
_journal_name_full 'Acta Crystallographica Section E'
_journal_page_first o758
_journal_paper_doi 10.1107/S1600536811007070
_journal_volume 67
_journal_year 2011
_chemical_formula_iupac 'C17 H10 F4 O'
_chemical_formula_moiety 'C17 H10 F4 O'
_chemical_formula_sum 'C17 H10 F4 O'
_chemical_formula_weight 306.25
_chemical_name_systematic
;
(1<i>E</i>,4<i>E</i>)-1,5-Bis(2,6-difluorophenyl)penta-1,4-dien-3-on
;
_space_group_IT_number 14
_symmetry_cell_setting monoclinic
_symmetry_space_group_name_Hall '-P 2yn'
_symmetry_space_group_name_H-M 'P 1 21/n 1'
_atom_sites_solution_hydrogens geom
_atom_sites_solution_primary direct
_atom_sites_solution_secondary difmap
_audit_creation_method SHELXL-97
_cell_angle_alpha 90.00
_cell_angle_beta 106.194(2)
_cell_angle_gamma 90.00
_cell_formula_units_Z 4
_cell_length_a 7.7522(11)
_cell_length_b 15.413(2)
_cell_length_c 12.2848(17)
_cell_measurement_reflns_used 1937
_cell_measurement_temperature 293(2)
_cell_measurement_theta_max 44.214
_cell_measurement_theta_min 5.286
_cell_volume 1409.6(3)
_computing_cell_refinement 'SAINT (Bruker, 2002)'
_computing_data_collection 'SMART (Bruker, 2002)'
_computing_data_reduction 'SAINT (Bruker, 2002)'
_computing_molecular_graphics 'SHELXTL (Sheldrick, 2008) and PLATON (Spek, 2009)'
_computing_publication_material 'SHELXTL (Sheldrick, 2008)'
_computing_structure_refinement 'SHELXL97 (Sheldrick, 2008)'
_computing_structure_solution 'SHELXS97 (Sheldrick, 2008)'
_diffrn_ambient_temperature 293(2)
_diffrn_measured_fraction_theta_full 1.000
_diffrn_measured_fraction_theta_max 1.000
_diffrn_measurement_device_type 'Bruker SMART CCD area-detector'
_diffrn_measurement_method '\f and \w'
_diffrn_radiation_monochromator graphite
_diffrn_radiation_source 'fine-focus sealed tube'
_diffrn_radiation_type MoK\a
_diffrn_radiation_wavelength 0.71073
_diffrn_reflns_av_R_equivalents 0.1112
_diffrn_reflns_av_sigmaI/netI 0.0696
_diffrn_reflns_limit_h_max 8
_diffrn_reflns_limit_h_min -9
_diffrn_reflns_limit_k_max 18
_diffrn_reflns_limit_k_min -10
_diffrn_reflns_limit_l_max 14
_diffrn_reflns_limit_l_min -13
_diffrn_reflns_number 7288
_diffrn_reflns_theta_full 25.50
_diffrn_reflns_theta_max 25.50
_diffrn_reflns_theta_min 2.17
_exptl_absorpt_coefficient_mu 0.125
_exptl_absorpt_correction_T_max 1.0000
_exptl_absorpt_correction_T_min 0.6403
_exptl_absorpt_correction_type multi-scan
_exptl_absorpt_process_details '(SADABS; Bruker, 2002)'
_exptl_crystal_colour green
_exptl_crystal_density_diffrn 1.443
_exptl_crystal_density_method 'not measured'
_exptl_crystal_description prismatic
_exptl_crystal_F_000 624
_exptl_crystal_size_max 0.402
_exptl_crystal_size_mid 0.369
_exptl_crystal_size_min 0.231
_refine_diff_density_max 0.265
_refine_diff_density_min -0.238
_refine_ls_extinction_method none
_refine_ls_goodness_of_fit_ref 0.944
_refine_ls_hydrogen_treatment constr
_refine_ls_matrix_type full
_refine_ls_number_parameters 199
_refine_ls_number_reflns 2622
_refine_ls_number_restraints 0
_refine_ls_restrained_S_all 0.944
_refine_ls_R_factor_all 0.0915
_refine_ls_R_factor_gt 0.0632
_refine_ls_shift/su_max 0.000
_refine_ls_shift/su_mean 0.000
_refine_ls_structure_factor_coef Fsqd
_refine_ls_weighting_details 'calc w=1/[\s^2^(Fo^2^)+(0.0971P)^2^+0.0000P] where P=(Fo^2^+2Fc^2^)/3'
_refine_ls_weighting_scheme calc
_refine_ls_wR_factor_gt 0.1561
_refine_ls_wR_factor_ref 0.1736
_reflns_number_gt 1612
_reflns_number_total 2622
_reflns_threshold_expression I>2\s(I)
_cod_data_source_file dn2659.cif
_cod_data_source_block I
_cod_original_sg_symbol_H-M 'P 21/n'
_cod_database_code 2229616
_cod_database_fobs_code 2229616

loop_
_symmetry_equiv_pos_as_xyz
'x, y, z'
'-x+1/2, y+1/2, -z+1/2'
'-x, -y, -z'
'x-1/2, -y-1/2, z-1/2'

loop_
_atom_site_type_symbol
_atom_site_label
_atom_site_fract_x
_atom_site_fract_y
_atom_site_fract_z
_atom_site_U_iso_or_equiv
_atom_site_adp_type
_atom_site_calc_flag
_atom_site_refinement_flags
_atom_site_occupancy
_atom_site_disorder_assembly
_atom_site_disorder_group
F F1 0.1321(2) -0.05696(10) -0.13761(11) 0.0953(6) Uani d . 1 . .
F F2 0.2040(3) -0.14772(13) 0.23505(14) 0.1253(7) Uani d . 1 . .
F F3 0.4725(3) 0.31282(12) -0.12340(13) 0.1193(7) Uani d . 1 . .
F F4 0.7788(3) 0.37861(11) 0.25107(15) 0.1277(7) Uani d . 1 . .
O O1 0.4636(3) 0.11929(12) 0.21918(15) 0.0902(6) Uani d . 1 . .
C C1 0.4216(3) 0.12103(15) 0.1155(2) 0.0650(6) Uani d . 1 . .
C C2 0.3222(3) 0.04845(15) 0.0490(2) 0.0651(6) Uani d . 1 . .
H H2 0.2925 0.0506 -0.0297 0.078 Uiso calc R 1 . .
C C3 0.2739(3) -0.01982(16) 0.09889(19) 0.0665(6) Uani d . 1 . .
H H3 0.3101 -0.0180 0.1777 0.080 Uiso calc R 1 . .
C C4 0.1752(3) -0.09625(15) 0.05189(18) 0.0625(6) Uani d . 1 . .
C C5 0.1051(3) -0.11493(15) -0.06245(19) 0.0654(6) Uani d . 1 . .
C C6 0.0106(3) -0.18811(17) -0.1029(2) 0.0761(7) Uani d . 1 . .
H H6 -0.0336 -0.1970 -0.1806 0.091 Uiso calc R 1 . .
C C7 -0.0187(4) -0.24790(18) -0.0290(3) 0.0816(8) Uani d . 1 . .
H H7 -0.0837 -0.2979 -0.0561 0.098 Uiso calc R 1 . .
C C8 0.0473(4) -0.23481(19) 0.0854(3) 0.0908(8) Uani d . 1 . .
H H8 0.0285 -0.2755 0.1368 0.109 Uiso calc R 1 . .
C C9 0.1404(4) -0.16122(19) 0.1214(2) 0.0793(7) Uani d . 1 . .
C C10 0.4659(3) 0.19589(16) 0.0545(2) 0.0672(6) Uani d . 1 . .
H H10 0.4252 0.1973 -0.0242 0.081 Uiso calc R 1 . .
C C11 0.5625(3) 0.26144(16) 0.10904(19) 0.0657(6) Uani d . 1 . .
H H11 0.5979 0.2561 0.1876 0.079 Uiso calc R 1 . .
C C12 0.6217(3) 0.33956(16) 0.06650(19) 0.0652(6) Uani d . 1 . .
C C13 0.5821(3) 0.36416(17) -0.0465(2) 0.0776(7) Uani d . 1 . .
C C14 0.6445(4) 0.4382(2) -0.0837(3) 0.0964(9) Uani d . 1 . .
H H14 0.6124 0.4518 -0.1605 0.116 Uiso calc R 1 . .
C C15 0.7535(4) 0.4915(2) -0.0071(3) 0.0980(9) Uani d . 1 . .
H H15 0.7977 0.5417 -0.0316 0.118 Uiso calc R 1 . .
C C16 0.7993(4) 0.4721(2) 0.1059(3) 0.1009(9) Uani d . 1 . .
H H16 0.8741 0.5086 0.1588 0.121 Uiso calc R 1 . .
C C17 0.7330(3) 0.39840(19) 0.1388(2) 0.0832(7) Uani d . 1 . .

loop_
_atom_site_aniso_label
_atom_site_aniso_U_11
_atom_site_aniso_U_22
_atom_site_aniso_U_33
_atom_site_aniso_U_12
_atom_site_aniso_U_13
_atom_site_aniso_U_23
F1 0.1352(13) 0.0939(11) 0.0506(8) -0.0214(9) 0.0155(8) 0.0034(7)
F2 0.1765(17) 0.1274(15) 0.0600(10) -0.0324(12) 0.0129(10) 0.0212(9)
F3 0.1636(15) 0.1215(14) 0.0553(9) -0.0532(12) 0.0018(10) 0.0006(9)
F4 0.1733(17) 0.1124(14) 0.0678(11) -0.0292(12) -0.0153(10) -0.0118(10)
O1 0.1242(15) 0.0820(13) 0.0543(11) -0.0036(10) 0.0084(10) -0.0012(8)
C1 0.0676(14) 0.0680(15) 0.0553(14) 0.0125(11) 0.0102(11) -0.0008(11)
C2 0.0719(14) 0.0696(15) 0.0512(13) 0.0085(11) 0.0131(11) -0.0007(11)
C3 0.0693(14) 0.0775(17) 0.0506(13) 0.0115(12) 0.0134(11) 0.0023(12)
C4 0.0636(13) 0.0656(14) 0.0564(14) 0.0099(11) 0.0138(10) 0.0024(11)
C5 0.0739(14) 0.0653(15) 0.0564(14) 0.0119(12) 0.0175(11) 0.0070(11)
C6 0.0829(16) 0.0755(17) 0.0668(16) 0.0058(14) 0.0154(13) -0.0075(13)
C7 0.0841(17) 0.0689(17) 0.093(2) 0.0029(13) 0.0272(16) -0.0040(15)
C8 0.107(2) 0.0768(19) 0.093(2) 0.0019(16) 0.0336(18) 0.0170(16)
C9 0.0933(18) 0.0828(19) 0.0561(15) 0.0050(15) 0.0114(13) 0.0086(13)
C10 0.0671(14) 0.0771(17) 0.0525(13) 0.0059(12) 0.0088(11) -0.0050(12)
C11 0.0675(13) 0.0731(16) 0.0518(13) 0.0063(12) 0.0087(11) -0.0052(11)
C12 0.0629(13) 0.0707(16) 0.0588(14) 0.0052(11) 0.0118(11) -0.0061(11)
C13 0.0811(16) 0.0853(18) 0.0611(15) -0.0131(14) 0.0109(12) -0.0040(13)
C14 0.111(2) 0.096(2) 0.0788(19) -0.0156(18) 0.0214(17) 0.0115(16)
C15 0.099(2) 0.082(2) 0.112(3) -0.0120(16) 0.0258(19) 0.0076(18)
C16 0.094(2) 0.081(2) 0.112(3) -0.0177(17) 0.0032(18) -0.0135(18)
C17 0.0870(17) 0.0844(19) 0.0655(17) -0.0005(15) 0.0004(13) -0.0089(14)

loop_
_atom_type_symbol
_atom_type_description
_atom_type_scat_dispersion_real
_atom_type_scat_dispersion_imag
_atom_type_scat_source
C C 0.0033 0.0016 'International Tables Vol C Tables 4.2.6.8 and 6.1.1.4'
H H 0.0000 0.0000 'International Tables Vol C Tables 4.2.6.8 and 6.1.1.4'
O O 0.0106 0.0060 'International Tables Vol C Tables 4.2.6.8 and 6.1.1.4'
F F 0.0171 0.0103 'International Tables Vol C Tables 4.2.6.8 and 6.1.1.4'

loop_
_geom_angle_atom_site_label_1
_geom_angle_atom_site_label_2
_geom_angle_atom_site_label_3
_geom_angle_site_symmetry_1
_geom_angle_site_symmetry_3
_geom_angle
_geom_angle_publ_flag
O1 C1 C10 . . 121.1(2) ?
O1 C1 C2 . . 120.5(2) ?
C10 C1 C2 . . 118.4(2) ?
C3 C2 C1 . . 121.3(2) ?
C3 C2 H2 . . 119.3 ?
C1 C2 H2 . . 119.3 ?
C2 C3 C4 . . 130.9(2) ?
C2 C3 H3 . . 114.6 ?
C4 C3 H3 . . 114.6 ?
C5 C4 C9 . . 112.6(2) ?
C5 C4 C3 . . 126.3(2) ?
C9 C4 C3 . . 121.1(2) ?
F1 C5 C6 . . 118.1(2) ?
F1 C5 C4 . . 117.8(2) ?
C6 C5 C4 . . 124.1(2) ?
C7 C6 C5 . . 119.4(3) ?
C7 C6 H6 . . 120.3 ?
C5 C6 H6 . . 120.3 ?
C6 C7 C8 . . 120.2(3) ?
C6 C7 H7 . . 119.9 ?
C8 C7 H7 . . 119.9 ?
C9 C8 C7 . . 118.2(3) ?
C9 C8 H8 . . 120.9 ?
C7 C8 H8 . . 120.9 ?
C8 C9 F2 . . 118.1(2) ?
C8 C9 C4 . . 125.5(3) ?
F2 C9 C4 . . 116.3(2) ?
C11 C10 C1 . . 121.5(2) ?
C11 C10 H10 . . 119.3 ?
C1 C10 H10 . . 119.3 ?
C10 C11 C12 . . 130.4(2) ?
C10 C11 H11 . . 114.8 ?
C12 C11 H11 . . 114.8 ?
C13 C12 C17 . . 112.7(2) ?
C13 C12 C11 . . 126.0(2) ?
C17 C12 C11 . . 121.2(2) ?
F3 C13 C14 . . 118.1(2) ?
F3 C13 C12 . . 117.6(2) ?
C14 C13 C12 . . 124.2(3) ?
C15 C14 C13 . . 119.0(3) ?
C15 C14 H14 . . 120.5 ?
C13 C14 H14 . . 120.5 ?
C14 C15 C16 . . 120.6(3) ?
C14 C15 H15 . . 119.7 ?
C16 C15 H15 . . 119.7 ?
C17 C16 C15 . . 118.3(3) ?
C17 C16 H16 . . 120.9 ?
C15 C16 H16 . . 120.9 ?
C16 C17 F4 . . 118.5(3) ?
C16 C17 C12 . . 125.2(3) ?
F4 C17 C12 . . 116.2(3) ?

loop_
_geom_bond_atom_site_label_1
_geom_bond_atom_site_label_2
_geom_bond_site_symmetry_2
_geom_bond_distance
_geom_bond_publ_flag
F1 C5 . 1.342(3) ?
F2 C9 . 1.361(3) ?
F3 C13 . 1.339(3) ?
F4 C17 . 1.360(3) ?
O1 C1 . 1.224(3) ?
C1 C10 . 1.468(3) ?
C1 C2 . 1.470(3) ?
C2 C3 . 1.323(3) ?
C2 H2 . 0.9300 ?
C3 C4 . 1.436(3) ?
C3 H3 . 0.9300 ?
C4 C5 . 1.388(3) ?
C4 C9 . 1.390(4) ?
C5 C6 . 1.361(3) ?
C6 C7 . 1.357(4) ?
C6 H6 . 0.9300 ?
C7 C8 . 1.370(4) ?
C7 H7 . 0.9300 ?
C8 C9 . 1.351(4) ?
C8 H8 . 0.9300 ?
C10 C11 . 1.323(3) ?
C10 H10 . 0.9300 ?
C11 C12 . 1.438(3) ?
C11 H11 . 0.9300 ?
C12 C13 . 1.388(3) ?
C12 C17 . 1.389(3) ?
C13 C14 . 1.367(4) ?
C14 C15 . 1.353(4) ?
C14 H14 . 0.9300 ?
C15 C16 . 1.367(4) ?
C15 H15 . 0.9300 ?
C16 C17 . 1.354(4) ?
C16 H16 . 0.9300 ?

loop_
_geom_hbond_atom_site_label_D
_geom_hbond_atom_site_label_H
_geom_hbond_atom_site_label_A
_geom_hbond_site_symmetry_A
_geom_hbond_distance_DH
_geom_hbond_distance_HA
_geom_hbond_distance_DA
_geom_hbond_angle_DHA
C16 H16 O1 2_655 0.93 2.38 3.307(4) 171
C8 H8 O1 2_545 0.93 2.39 3.308(3) 170

loop_
_geom_torsion_atom_site_label_1
_geom_torsion_atom_site_label_2
_geom_torsion_atom_site_label_3
_geom_torsion_atom_site_label_4
_geom_torsion_site_symmetry_1
_geom_torsion_site_symmetry_2
_geom_torsion_site_symmetry_3
_geom_torsion_site_symmetry_4
_geom_torsion
_geom_torsion_publ_flag
O1 C1 C2 C3 . . . . 0.7(3) ?
C10 C1 C2 C3 . . . . -178.2(2) ?
C1 C2 C3 C4 . . . . 178.8(2) ?
C2 C3 C4 C5 . . . . -0.4(4) ?
C2 C3 C4 C9 . . . . 179.5(2) ?
C9 C4 C5 F1 . . . . -179.4(2) ?
C3 C4 C5 F1 . . . . 0.5(3) ?
C9 C4 C5 C6 . . . . 0.8(3) ?
C3 C4 C5 C6 . . . . -179.3(2) ?
F1 C5 C6 C7 . . . . 179.9(2) ?
C4 C5 C6 C7 . . . . -0.2(4) ?
C5 C6 C7 C8 . . . . -0.3(4) ?
C6 C7 C8 C9 . . . . 0.3(4) ?
C7 C8 C9 F2 . . . . 179.2(2) ?
C7 C8 C9 C4 . . . . 0.4(4) ?
C5 C4 C9 C8 . . . . -0.9(4) ?
C3 C4 C9 C8 . . . . 179.2(2) ?
C5 C4 C9 F2 . . . . -179.7(2) ?
C3 C4 C9 F2 . . . . 0.4(3) ?
O1 C1 C10 C11 . . . . 4.4(3) ?
C2 C1 C10 C11 . . . . -176.71(19) ?
C1 C10 C11 C12 . . . . 179.4(2) ?
C10 C11 C12 C13 . . . . 2.2(4) ?
C10 C11 C12 C17 . . . . -175.9(2) ?
C17 C12 C13 F3 . . . . -178.6(2) ?
C11 C12 C13 F3 . . . . 3.1(4) ?
C17 C12 C13 C14 . . . . -0.2(4) ?
C11 C12 C13 C14 . . . . -178.5(2) ?
F3 C13 C14 C15 . . . . 179.2(3) ?
C12 C13 C14 C15 . . . . 0.8(5) ?
C13 C14 C15 C16 . . . . -0.7(5) ?
C14 C15 C16 C17 . . . . 0.1(5) ?
C15 C16 C17 F4 . . . . 179.7(3) ?
C15 C16 C17 C12 . . . . 0.5(5) ?
C13 C12 C17 C16 . . . . -0.4(4) ?
C11 C12 C17 C16 . . . . 177.9(3) ?
C13 C12 C17 F4 . . . . -179.6(2) ?
C11 C12 C17 F4 . . . . -1.3(4) ?

loop_
_cod_related_entry_id
_cod_related_entry_database
_cod_related_entry_code
1 ChemSpider 11660739
